data_2001565
loop_
_publ_author_name
'Fritsky, I. O.'
'Lampeka, R. D.'
'Kravtsov, V. Kh.'
'Simonov, Y. A.'

_publ_section_title
;Structure of
 <i>catena</i>-poly[tris(pyridine)copper-\m-{<i>N</i>-(2-hydroxyiminopropionyl)-<small>L</small>-methioninato(1--)-<i>O</i>'',<i>N</i>':<i>O</i>}]
 nitrate ethanol solvate
;
_journal_issue 6
_journal_name_full 'Acta Crystallographica Section C'
_journal_page_first 1041
_journal_page_last 1044
_journal_paper_doi 10.1107/S0108270192012836
_journal_volume 49
_journal_year 1993
_chemical_formula_sum 'C25 H34 Cu N6 O8 S'
_chemical_formula_weight 642.19
_symmetry_cell_setting tetragonal
_symmetry_space_group_name_Hall 'P 43'
_symmetry_space_group_name_H-M 'P 43'
_cell_angle_alpha 90.0
_cell_angle_beta 90.0
_cell_angle_gamma 90.0
_cell_formula_units_Z 4
_cell_length_a 9.264(3)
_cell_length_b 9.264(3)
_cell_length_c 35.503(12)
_cell_volume 3046.9(17)
_diffrn_radiation_type Cu
_diffrn_radiation_wavelength 1.5418
_exptl_absorpt_coefficient_mu 0.84
_exptl_crystal_density_diffrn 1.40
_exptl_crystal_F_000 1340
_cod_data_source_file hu1013.cif
_cod_data_source_block hu1013_structure_1_of_1
_cod_original_cell_volume 3047
_cod_original_formula_sum 'C25 H34 Cu1 N6 O8 S1'
_cod_database_code 2001565

loop_
_atom_site_label
_atom_site_fract_x
_atom_site_fract_y
_atom_site_fract_z
_atom_site_U_iso_or_equiv
Cu -.04540(10) .61480(10) -.0193 0.0300
S .3913(4) .1234(3) -.06440(10) .0899
O(1) .7181(5) .6114(5) -.02360(10) .0409
O(2) .6501(5) .7174(6) -.0769(2) .0459
O(3) .2029(5) .6158(6) -.0236(2) .0447
O(4) -.0923(5) .7974(5) -.0909(2) .0428
N(1) .3740(5) .6318(6) -.0684(2) .0349
N(2) .0066(5) .7232(5) -.0691(2) .0300
C(1) .5184(17) .0599(13) -.0318(5) .1436
C(2) .3722(9) .3090(9) -.0501(3) .0591
C(3) .5043(8) .3996(8) -.0572(3) .0461
C(4) .4848(7) .5583(8) -.0457(2) .0335
C(5) .6292(6) .6384(7) -.0493(2) .0351
C(6) .2402(6) .6564(7) -.0556(2) .0306
C(7) .1384(7) .7336(7) -.0808(2) .0300
C(8) .1847(8) .8150(9) -.1144(2) .0484
N(3) -.0472(6) .8108(6) .0084(2) .0399
C(9) .0757(11) .8707(10) .0217(3) .0626
C(10) .0786(14) .9970(12) .0416(4) .0842
C(11) -.0522(14) 1.0657(11) .0500(3) .0742
C(12) -.1762(15) 1.0069(12) .0364(4) .0809
C(13) -.1721(10) .8792(10) .0166(3) .0622
N(4) -.0449(6) .5164(6) .0324(2) .0358
C(14) .0765(8) .4995(9) .0527(2) .0459
C(15) .0830(10) .4538(11) .0883(3) .0609
C(16) -.0456(9) .4162(9) .1061(2) .0500
C(17) -.1723(9) .4270(9) .0856(2) .0471
C(18) -.1687(8) .4759(8) .0492(2) .0427
N(5) -.0470(6) .4217(5) -.0488(2) .0377
C(19) .0039(9) .2967(8) -.0344(2) .0544
C(20) -.0093(14) .1697(10) -.0536(3) .0781
C(21) -.0696(11) .1624(9) -.0876(3) .0675
C(22) -.1219(10) .2859(10) -.1021(3) .0623
C(23) -.1085(8) .4134(8) -.0825(2) .0466
N(6) -.298(2) .452(3) -.1889(4) .1729
O(5) -.190(2) .371(3) -.1962(4) .1929
O(6) -.351(2) .531(3) -.2136(4) .3065
O(7) -.347(2) .449(3) -.1566(4) .1033
N(6') -.2966(14) .4310(15) -.1911(4) .0638
O(5') -.2202(14) .3238(15) -.2007(4) .1524
O(6') -.4209(14) .4468(15) -.2042(4) .0937
O(7') -.2450(14) .5238(15) -.1680(4) .1817
O(8) -.6231(10) .5365(11) -.1494(3) .1276
C(24) -.7271(10) .4381(11) -.1505(3) .2122
C(25) -.7977(10) .4572(11) -.1892(3) .1892
H(O4) -.1716 .7675 -.0858 ?
H(N1) .4016 .6671 -.0965 ?
H(3) .5404 -.0526 -.0372 ?
H(4) .4761 .0720 -.0036 ?
H(5) .6169 .1214 -.0344 ?
H(6) .3489 .3114 -.0203 ?
H(7) .2829 .3556 -.0655 ?
H(8) .5932 .3548 -.0414 ?
H(9) .5291 .3957 -.0869 ?
H(10) .4487 .5596 -.0167 ?
H(11) .3002 .8056 -.1177 ?
H(12) .1560 .9273 -.1111 ?
H(13) .1318 .7718 -.1390 ?
H(14) .1767 .8162 .0163 ?
H(15) .1799 1.0429 .0508 ?
H(16) -.0545 1.1629 .0668 ?
H(17) -.2782 1.0605 .0411 ?
H(18) -.2724 .8320 .0072 ?
H(19) .1773 .5250 .0389 ?
H(20) .1850 .4463 .1029 ?
H(21) -.0465 .3797 .1350 ?
H(22) -.2739 .3969 .0983 ?
H(23) -.2683 .4821 .0335 ?
H(24) .0560 .2972 -.0071 ?
H(25) .0305 .0717 -.0408 ?
H(26) -.0762 .0617 -.1029 ?
H(27) -.1745 .2851 -.1293 ?
H(28) -.1500 .5111 -.0950 ?

loop_
_geom_angle_atom_site_label_1
_geom_angle_atom_site_label_2
_geom_angle_atom_site_label_3
_geom_angle
O(1) Cu O(3) 172.1(2)
O(1) Cu N(2) 100.2(2)
O(1) Cu N(3) 92.2(2)
O(1) Cu N(4) 93.4(2)
O(1) Cu N(5) 86.8(2)
O(3) Cu N(2) 73.2(2)
O(3) Cu N(3) 92.1(2)
O(3) Cu N(5) 88.7(2)
N(2) Cu N(3) 89.0(2)
N(2) Cu N(4) 166.2(2)
N(2) Cu N(5) 89.0(2)
N(3) Cu N(4) 88.0(2)
N(3) Cu N(5) 177.9(2)
C(1) S C(2) 101.6(6)
N(2) O(4) H(O4) 108(6)
C(4) N(1) C(6) 122.3(6)
C(4) N(1) H(N1) 119(6)
C(6) N(1) H(N1) 119(6)
C(6) C(7) C(8) 123.4(6)
O(4) N(2) C(7) 114.0(5)
S C(2) C(3) 113.9(6)
C(2) C(3) C(4) 113.1(6)
N(1) C(4) C(3) 112.2(6)
C(3) C(4) C(5) 109.7(5)
O(1) C(5) O(2) 126.2(6)
O(1) C(5) C(4) 114.5(6)
O(2) C(5) C(4) 119.2(6)
O(3) C(6) N(1) 121.1(6)
O(3) C(6) C(7) 121.3(5)
N(1) C(6) C(7) 117.5(6)
N(2) C(7) C(6) 111.6(6)
N(2) C(7) C(8) 125.0(6)
N(1) C(4) C(5) 109.7(6)
C(9) N(3) C(13) 117.0(7)
N(3) C(9) C(10) 123.2(9)
C(9) C(10) C(11) 118.8(11)
C(10) C(11) C(12) 118.3(10)
C(11) C(12) C(13) 120.1(11)
C(12) C(13) N(3) 122.4(9)
C(14) N(4) C(18) 116.3(5)
N(4) C(14) C(15) 125.6(7)
C(14) C(15) C(16) 118.0(8)
C(15) C(16) C(17) 117.9(7)
C(16) C(17) C(18) 120.0(8)
C(17) C(18) N(4) 122.1(7)
C(19) N(5) C(23) 116.2(6)
C(5) C(19) C(20) 121.1(8)
C(19) C(20) C(21) 122.4(9)
C(20) C(21) C(22) 117.0(9)
C(21) C(22) C(23) 120.2(9)
C(22) C(23) N(5) 123.0(7)

loop_
_geom_bond_atom_site_label_1
_geom_bond_atom_site_label_2
_geom_bond_distance
Cu O(1) 2.196(4)
Cu O(3) 2.305(4)
Cu N(2) 2.090(6)
Cu N(3) 2.065(6)
Cu N(4) 2.049(6)
Cu N(5) 2.073(5)
O(1) C(5) 1.253(8)
O(2) C(5) 1.240(9)
O(3) C(6) 1.244(8)
O(4) N(2) 1.384(7)
O(4) H(O4) 0.81(8)
N(1) C(4) 1.473(9)
N(1) C(6) 1.341(8)
N(1) H(N1) 1.08(10)
N(2) C(7) 1.294(8)
C(1) S 1.752(17)
C(2) S 1.801(9)
C(2) C(3) 1.506(11)
C(3) C(4) 1.537(10)
C(4) C(5) 1.535(9)
C(6) C(7) 1.486(9)
C(7) C(8) 1.474(11)
N(3) C(9) 1.351(12)
N(3) C(13) 1.350(11)
C(9) C(10) 1.368(15)
C(10) C(11) 1.400(18)
C(11) C(12) 1.361(18)
C(12) C(13) 1.376(15)
N(4) C(14) 1.344(9)
N(4) C(18) 1.346(9)
C(14) C(15) 1.337(13)
C(15) C(16) 1.393(13)
C(16) C(17) 1.385(12)
C(17) C(18) 1.371(12)
N(5) C(19) 1.351(9)
N(5) C(23) 1.328(10)
C(19) C(20) 1.367(13)
C(20) C(21) 1.331(16)
C(21) C(22) 1.345(13)
C(22) C(23) 1.378(12)
